data_7132623
loop_
_publ_author_name
'Yadav, Dharmendra K.'
'Tiwari, Sona'
'Senthil, Sathyapriya'
'Vechalapu, Sai Kumari'
'Duraisamy, Santhosh'
'Rawat, Viral'
'Rahman, Mohammed Isfahur'
'Khanna, Shweta'
'Allimuthu, Dharmaraja'

_publ_section_title
;
 Diazepam-based covalent modifiers of GPX4 induce ferroptosis in liver
 cancer cells.
;
_journal_issue 14
_journal_name_full 'Chemical communications (Cambridge, England)'
_journal_page_first 1928
_journal_page_last 1931
_journal_paper_doi 10.1039/d3cc06215e
_journal_volume 60
_journal_year 2024
_chemical_formula_moiety 'C18 H18 N2 O3 S'
_chemical_formula_sum 'C18 H18 N2 O3 S'
_chemical_formula_weight 342.40
_chemical_name_systematic ST-5-156
_space_group_crystal_system monoclinic
_space_group_IT_number 14
_space_group_name_Hall '-P 2ybc'
_space_group_name_H-M_alt 'P 1 21/c 1'
_atom_sites_solution_hydrogens mixed
_audit_creation_date 2023-09-06
_audit_creation_method
;
Olex2 1.5
(compiled 2023.03.06 svn.rbb2c1857 for OlexSys, GUI svn.r6748)
;
_audit_update_record
;
2023-09-08 deposited with the CCDC.	2024-01-15 downloaded from the CCDC.
;
_cell_angle_alpha 90
_cell_angle_beta 108.8700(10)
_cell_angle_gamma 90
_cell_formula_units_Z 4
_cell_length_a 13.7896(3)
_cell_length_b 9.0412(2)
_cell_length_c 13.8981(4)
_cell_measurement_reflns_used 9893
_cell_measurement_temperature 296.15
_cell_measurement_theta_max 28.29
_cell_measurement_theta_min 2.73
_cell_volume 1639.61(7)
_computing_cell_refinement 'SAINT V8.40B (?, 2016)'
_computing_data_reduction 'SAINT V8.40B (?, 2016)'
_computing_molecular_graphics 'Olex2 1.5 (Dolomanov et al., 2009)'
_computing_publication_material 'Olex2 1.5 (Dolomanov et al., 2009)'
_computing_structure_refinement 'XL  (Sheldrick, 2008)'
_diffrn_ambient_temperature 296.15
_diffrn_detector 'Bruker APEX2 area detector'
_diffrn_detector_area_resol_mean 7.9
_diffrn_detector_type 'CCD area detector'
_diffrn_measured_fraction_theta_full 0.998
_diffrn_measured_fraction_theta_max 0.998
_diffrn_measurement_device 'three-circle diffractometer'
_diffrn_measurement_device_type 'Bruker SMART APEX2 area detector'
_diffrn_measurement_method '\w and \f scans'
_diffrn_radiation_monochromator 'mirror optics'
_diffrn_radiation_probe x-ray
_diffrn_radiation_type MoK\a
_diffrn_radiation_wavelength 0.71073
_diffrn_reflns_av_R_equivalents 0.0391
_diffrn_reflns_av_unetI/netI 0.0171
_diffrn_reflns_Laue_measured_fraction_full 0.998
_diffrn_reflns_Laue_measured_fraction_max 0.998
_diffrn_reflns_limit_h_max 16
_diffrn_reflns_limit_h_min -16
_diffrn_reflns_limit_k_max 10
_diffrn_reflns_limit_k_min -10
_diffrn_reflns_limit_l_max 16
_diffrn_reflns_limit_l_min -16
_diffrn_reflns_number 29271
_diffrn_reflns_point_group_measured_fraction_full 0.998
_diffrn_reflns_point_group_measured_fraction_max 0.998
_diffrn_reflns_theta_full 25.049
_diffrn_reflns_theta_max 25.049
_diffrn_reflns_theta_min 2.734
_diffrn_source 'microfocus sealed X-ray tube'
_diffrn_source_current 0.0
_diffrn_source_power 0.0
_diffrn_source_type 'Incoatec I\ms'
_diffrn_source_voltage 0.0
_diffrn_standards_number 0
_exptl_absorpt_coefficient_mu 0.216
_exptl_absorpt_correction_T_max 0.7457
_exptl_absorpt_correction_T_min 0.6533
_exptl_absorpt_correction_type none
_exptl_absorpt_process_details
;
SADABS-2016/2 (Bruker,2016/2) was used for absorption correction.
wR2(int) was 0.1002 before and 0.0446 after correction.
The Ratio of minimum to maximum transmission is 0.8761.
The \l/2 correction factor is Not present.
;
_exptl_crystal_colour 'clear whiteish white'
_exptl_crystal_colour_lustre clear
_exptl_crystal_colour_modifier whiteish
_exptl_crystal_colour_primary white
_exptl_crystal_density_diffrn 1.387
_exptl_crystal_description block
_exptl_crystal_F_000 720
_exptl_crystal_preparation 'slow evaporation'
_exptl_crystal_recrystallization_method 'DCM-hexane 2:1'
_exptl_crystal_size_max 0.33
_exptl_crystal_size_mid 0.28
_exptl_crystal_size_min 0.23
_refine_diff_density_max 0.223
_refine_diff_density_min -0.337
_refine_diff_density_rms 0.040
_refine_ls_extinction_method none
_refine_ls_goodness_of_fit_ref 1.072
_refine_ls_hydrogen_treatment mixed
_refine_ls_matrix_type full
_refine_ls_number_parameters 277
_refine_ls_number_reflns 2903
_refine_ls_number_restraints 0
_refine_ls_restrained_S_all 1.072
_refine_ls_R_factor_all 0.0378
_refine_ls_R_factor_gt 0.0330
_refine_ls_shift/su_max 0.000
_refine_ls_shift/su_mean 0.000
_refine_ls_structure_factor_coef Fsqd
_refine_ls_weighting_details 'w=1/[\s^2^(Fo^2^)+(0.0489P)^2^+0.5373P] where P=(Fo^2^+2Fc^2^)/3'
_refine_ls_weighting_scheme calc
_refine_ls_wR_factor_gt 0.0874
_refine_ls_wR_factor_ref 0.0897
_reflns_Friedel_coverage 0.000
_reflns_number_gt 2564
_reflns_number_total 2903
_reflns_threshold_expression 'I > 2\s(I)'
_cod_data_source_file d3cc06215e3.cif
_cod_data_source_block 7auga_a
_cod_depositor_comments 'Adding full bibliography for 7132622--7132625.cif.'
_cod_database_code 7132623
_shelx_shelxl_version_number 2019/1
_shelx_space_group_comment
;
The symmetry employed for this shelxl refinement is uniquely defined
by the following loop, which should always be used as a source of
symmetry information in preference to the above space-group names.
They are only intended as comments.
;
_shelx_estimated_absorpt_t_max 0.952
_shelx_estimated_absorpt_t_min 0.932
_olex2_refinement_description
;
1. Uiso/Uaniso restraints and constraints
Uanis(O1) = Uanis(O006)
2. Others
 Fixed Sof: S001(0.5) O003(0.5) O006(0.5) C00P(0.5) S1(0.5) C3(0.5) O4(0.5)
 O1(0.5) C1(0.5) C2(0.5) H00P(0.5) H1A(0.5) H2(0.5) H3(0.5)
3.a Ternary CH refined with riding coordinates:
 C008(H008)
3.b Secondary CH2 refined with riding coordinates:
 C4(H4A,H4B)
3.c Aromatic/amide H refined with riding coordinates:
 C009(H009), C00B(H00B), C00D(H00D), C00E(H00E), C00F(H00F), C00G(H00G),
 C00H(H00H), C00I(H00I), C00L(H00L)
3.d Idealised Me refined as rotating group:
 C00M(H00A,H00C,H00J)
;
_olex2_submission_special_instructions 'No special instructions were received'

loop_
_space_group_symop_operation_xyz
'x, y, z'
'-x, y+1/2, -z+1/2'
'-x, -y, -z'
'x, -y-1/2, z-1/2'

loop_
_atom_site_label
_atom_site_type_symbol
_atom_site_fract_x
_atom_site_fract_y
_atom_site_fract_z
_atom_site_U_iso_or_equiv
_atom_site_adp_type
_atom_site_occupancy
_atom_site_site_symmetry_order
_atom_site_calc_flag
_atom_site_refinement_flags_posn
_atom_site_refinement_flags_adp
_atom_site_refinement_flags_occupancy
_atom_site_disorder_assembly
_atom_site_disorder_group
S001 S 0.9070(3) 0.0945(4) 0.8497(2) 0.0246(6) Uani 0.5 1 d . . P A 1
O002 O 0.76258(11) 0.11645(12) 0.49542(10) 0.0478(4) Uani 1 1 d . . . . .
O003 O 0.9616(5) -0.0156(7) 0.8135(5) 0.0292(10) Uani 0.5 1 d . . P A 1
O006 O 0.8712(3) 0.0727(7) 0.9030(6) 0.0314(8) Uani 0.5 1 d . . P A -1
C007 C 0.64746(10) 0.21912(15) 0.70589(9) 0.0192(3) Uani 1 1 d . . . . .
C008 C 0.75426(10) 0.28497(15) 0.75448(10) 0.0200(3) Uani 1 1 d . . . . .
H008 H 0.765743 0.293189 0.827643 0.024 Uiso 1 1 calc R U . . .
C009 C 0.56243(10) 0.30574(16) 0.69928(10) 0.0250(3) Uani 1 1 d . . . . .
H009 H 0.571276 0.403241 0.721753 0.030 Uiso 1 1 calc R U . . .
C00A C 0.76262(10) 0.43899(15) 0.71540(10) 0.0200(3) Uani 1 1 d . . . . .
C00B C 0.78368(11) 0.55948(16) 0.78089(11) 0.0248(3) Uani 1 1 d . . . . .
H00B H 0.796386 0.544378 0.850079 0.030 Uiso 1 1 calc R U . . .
C00C C 0.74520(11) 0.46404(15) 0.61182(10) 0.0236(3) Uani 1 1 d . . . . .
C00D C 0.74802(12) 0.60639(16) 0.57578(11) 0.0295(3) Uani 1 1 d . . . . .
H00D H 0.736555 0.622229 0.506865 0.035 Uiso 1 1 calc R U . . .
C00E C 0.76786(12) 0.72480(16) 0.64221(12) 0.0319(4) Uani 1 1 d . . . . .
H00E H 0.768985 0.820322 0.617764 0.038 Uiso 1 1 calc R U . . .
C00F C 0.63252(11) 0.07415(16) 0.67241(11) 0.0271(3) Uani 1 1 d . . . . .
H00F H 0.688802 0.014055 0.677943 0.032 Uiso 1 1 calc R U . . .
C00G C 0.78604(12) 0.70173(17) 0.74482(12) 0.0308(4) Uani 1 1 d . . . . .
H00G H 0.799818 0.781451 0.789500 0.037 Uiso 1 1 calc R U . . .
C00H C 0.46434(11) 0.24791(19) 0.65937(11) 0.0323(4) Uani 1 1 d . . . . .
H00H H 0.407977 0.306297 0.656604 0.039 Uiso 1 1 calc R U . . .
C00I C 0.53434(12) 0.01779(18) 0.63069(12) 0.0336(4) Uani 1 1 d . . . . .
H00I H 0.525292 -0.079185 0.607146 0.040 Uiso 1 1 calc R U . . .
C00K C 0.78002(13) 0.21934(17) 0.55629(12) 0.0334(4) Uani 1 1 d . . . . .
C00L C 0.44978(12) 0.10441(18) 0.62376(11) 0.0334(4) Uani 1 1 d . . . . .
H00L H 0.383963 0.066508 0.595476 0.040 Uiso 1 1 calc R U . . .
C00M C 0.63116(15) 0.3545(2) 0.45140(12) 0.0436(4) Uani 1 1 d . . . . .
H00A H 0.576788 0.401768 0.468893 0.065 Uiso 1 1 calc R U . . .
H00C H 0.609689 0.257495 0.425042 0.065 Uiso 1 1 calc R U . . .
H00J H 0.647611 0.412187 0.400758 0.065 Uiso 1 1 calc R U . . .
C00P C 1.0012(2) 0.2644(5) 0.8806(3) 0.0199(6) Uani 0.5 1 d . . P A -1
S1 S 0.9188(3) 0.1177(4) 0.8301(3) 0.0236(5) Uani 0.5 1 d . . P A -1
C3 C 0.9963(3) 0.2079(5) 0.9364(4) 0.0387(8) Uani 0.5 1 d . . P A 1
O4 O 0.9763(5) 0.0135(8) 0.7923(5) 0.0312(11) Uani 0.5 1 d . . P A -1
O1 O 0.8382(3) 0.0456(7) 0.9014(6) 0.0314(8) Uani 0.5 1 d . . P A 1
C1 C 1.0268(3) 0.3006(6) 0.9801(4) 0.0344(8) Uani 0.5 1 d . . P A -1
C2 C 1.0116(3) 0.3409(6) 0.9211(6) 0.0388(9) Uani 0.5 1 d . . P A 1
C4 C 0.87067(12) 0.21510(17) 0.65313(13) 0.0347(4) Uani 1 1 d . . . . .
H4A H 0.917678 0.137784 0.648389 0.042 Uiso 1 1 calc R U . . .
H4B H 0.906821 0.308767 0.662238 0.042 Uiso 1 1 calc R U . . .
N4 N 0.83559(9) 0.18663(13) 0.74136(10) 0.0275(3) Uani 1 1 d . . . . .
N1 N 0.72148(10) 0.34266(14) 0.54185(9) 0.0295(3) Uani 1 1 d . . . . .
H1B H 1.0685(17) 0.389(3) 0.9921(17) 0.061(6) Uiso 1 1 d . . . . .
H00P H 1.025(2) 0.306(4) 0.837(2) 0.021(8) Uiso 0.5 1 d . . P B -1
H1A H 1.000(2) 0.241(4) 1.025(3) 0.024(8) Uiso 0.5 1 d . . P C -1
H2 H 0.977(4) 0.395(6) 0.858(4) 0.082(16) Uiso 0.5 1 d . . P D 1
H3 H 1.037(4) 0.150(6) 1.004(4) 0.092(17) Uiso 0.5 1 d . . P E 1

loop_
_atom_site_aniso_label
_atom_site_aniso_U_11
_atom_site_aniso_U_22
_atom_site_aniso_U_33
_atom_site_aniso_U_23
_atom_site_aniso_U_13
_atom_site_aniso_U_12
S001 0.0242(10) 0.0191(11) 0.0259(13) -0.0018(7) 0.0019(8) 0.0078(7)
O002 0.0830(9) 0.0264(6) 0.0560(8) -0.0199(6) 0.0530(7) -0.0212(6)
O003 0.031(2) 0.022(3) 0.035(3) -0.0006(17) 0.0110(15) 0.0096(17)
O006 0.035(3) 0.032(2) 0.0308(7) 0.0137(14) 0.016(2) 0.0051(16)
C007 0.0232(7) 0.0199(7) 0.0172(6) 0.0022(5) 0.0102(5) -0.0003(5)
C008 0.0199(7) 0.0179(7) 0.0244(7) 0.0020(5) 0.0103(6) 0.0029(5)
C009 0.0248(7) 0.0234(8) 0.0260(7) 0.0002(6) 0.0071(6) 0.0025(6)
C00A 0.0197(6) 0.0174(7) 0.0247(7) 0.0004(6) 0.0096(5) 0.0014(5)
C00B 0.0275(7) 0.0238(8) 0.0238(7) -0.0024(6) 0.0092(6) -0.0013(6)
C00C 0.0299(7) 0.0184(7) 0.0254(7) -0.0026(6) 0.0131(6) -0.0022(6)
C00D 0.0411(9) 0.0239(8) 0.0262(8) 0.0023(6) 0.0146(7) -0.0008(6)
C00E 0.0448(9) 0.0153(7) 0.0403(9) 0.0029(6) 0.0203(7) 0.0019(6)
C00F 0.0329(8) 0.0210(7) 0.0335(8) -0.0010(6) 0.0193(7) -0.0019(6)
C00G 0.0409(9) 0.0196(8) 0.0352(8) -0.0078(6) 0.0168(7) -0.0030(6)
C00H 0.0223(7) 0.0399(9) 0.0328(8) 0.0051(7) 0.0062(6) 0.0031(6)
C00I 0.0429(9) 0.0278(8) 0.0354(8) -0.0080(7) 0.0202(7) -0.0144(7)
C00K 0.0525(10) 0.0207(8) 0.0427(9) -0.0081(7) 0.0372(8) -0.0124(7)
C00L 0.0284(8) 0.0433(10) 0.0266(8) 0.0002(7) 0.0061(6) -0.0131(7)
C00M 0.0616(11) 0.0425(10) 0.0258(8) -0.0091(7) 0.0130(8) -0.0142(9)
C00P 0.0220(15) 0.0183(17) 0.0165(17) 0.0016(19) 0.0024(13) 0.0008(13)
S1 0.0226(8) 0.0208(10) 0.0260(11) 0.0029(6) 0.0061(6) 0.0051(6)
C3 0.0316(18) 0.040(2) 0.040(2) -0.002(3) 0.0052(17) 0.0067(17)
O4 0.030(2) 0.023(3) 0.040(3) 0.0011(17) 0.0115(15) 0.0094(17)
O1 0.035(3) 0.032(2) 0.0308(7) 0.0137(14) 0.016(2) 0.0051(16)
C1 0.0307(19) 0.037(2) 0.026(2) -0.014(2) -0.0034(17) 0.0049(18)
C2 0.030(2) 0.041(3) 0.042(3) -0.001(3) 0.006(2) 0.0027(18)
C4 0.0395(9) 0.0188(8) 0.0618(11) -0.0019(7) 0.0387(8) -0.0011(6)
N4 0.0244(6) 0.0203(6) 0.0444(7) 0.0076(6) 0.0203(6) 0.0058(5)
N1 0.0463(8) 0.0232(7) 0.0249(6) -0.0059(5) 0.0196(6) -0.0098(6)

loop_
_atom_type_symbol
_atom_type_description
_atom_type_scat_dispersion_real
_atom_type_scat_dispersion_imag
_atom_type_scat_source
C C 0.0033 0.0016 'International Tables Vol C Tables 4.2.6.8 and 6.1.1.4'
H H 0.0000 0.0000 'International Tables Vol C Tables 4.2.6.8 and 6.1.1.4'
N N 0.0061 0.0033 'International Tables Vol C Tables 4.2.6.8 and 6.1.1.4'
O O 0.0106 0.0060 'International Tables Vol C Tables 4.2.6.8 and 6.1.1.4'
S S 0.1246 0.1234 'International Tables Vol C Tables 4.2.6.8 and 6.1.1.4'

loop_
_geom_angle_atom_site_label_1
_geom_angle_atom_site_label_2
_geom_angle_atom_site_label_3
_geom_angle
_geom_angle_site_symmetry_1
_geom_angle_site_symmetry_3
_geom_angle_publ_flag
O003 S001 C00P 103.5(3) . . ?
O003 S001 C3 108.4(4) . . ?
O003 S001 O4 17.2(3) . . ?
O003 S001 N4 104.2(3) . . ?
O006 S001 O003 123.1(5) . . ?
O006 S001 C00P 115.3(4) . . ?
O006 S001 C3 90.7(4) . . ?
O006 S001 O4 140.2(5) . . ?
O006 S001 O1 15.0(6) . . ?
O006 S001 N4 116.6(4) . . ?
C3 S001 C00P 28.80(19) . . ?
O4 S001 C00P 90.4(3) . . ?
O4 S001 C3 102.1(4) . . ?
O4 S001 N4 92.8(3) . . ?
O1 S001 O003 118.0(4) . . ?
O1 S001 C00P 129.0(4) . . ?
O1 S001 C3 105.6(4) . . ?
O1 S001 O4 134.8(4) . . ?
O1 S001 N4 107.7(4) . . ?
N4 S001 C00P 87.93(16) . . ?
N4 S001 C3 113.2(2) . . ?
S1 O003 S001 16.88(19) . . ?
S001 O006 S1 5.5(4) . . ?
O1 O006 S001 133(2) . . ?
O1 O006 S1 135(2) . . ?
C009 C007 C008 118.82(12) . . ?
C00F C007 C008 122.34(12) . . ?
C00F C007 C009 118.78(13) . . ?
C007 C008 H008 107.3 . . ?
C00A C008 C007 111.99(11) . . ?
C00A C008 H008 107.3 . . ?
N4 C008 C007 111.71(11) . . ?
N4 C008 H008 107.3 . . ?
N4 C008 C00A 110.98(10) . . ?
C007 C009 H009 119.8 . . ?
C00H C009 C007 120.48(14) . . ?
C00H C009 H009 119.8 . . ?
C00B C00A C008 120.72(12) . . ?
C00B C00A C00C 118.51(13) . . ?
C00C C00A C008 120.72(12) . . ?
C00A C00B H00B 119.5 . . ?
C00G C00B C00A 121.04(13) . . ?
C00G C00B H00B 119.5 . . ?
C00A C00C N1 120.00(12) . . ?
C00D C00C C00A 120.43(13) . . ?
C00D C00C N1 119.54(12) . . ?
C00C C00D H00D 120.0 . . ?
C00E C00D C00C 120.03(13) . . ?
C00E C00D H00D 120.0 . . ?
C00D C00E H00E 119.9 . . ?
C00G C00E C00D 120.21(14) . . ?
C00G C00E H00E 119.9 . . ?
C007 C00F H00F 119.7 . . ?
C007 C00F C00I 120.53(14) . . ?
C00I C00F H00F 119.7 . . ?
C00B C00G H00G 120.1 . . ?
C00E C00G C00B 119.76(14) . . ?
C00E C00G H00G 120.1 . . ?
C009 C00H H00H 119.7 . . ?
C00L C00H C009 120.50(14) . . ?
C00L C00H H00H 119.7 . . ?
C00F C00I H00I 119.7 . . ?
C00L C00I C00F 120.59(15) . . ?
C00L C00I H00I 119.7 . . ?
O002 C00K C4 121.02(16) . . ?
O002 C00K N1 123.21(17) . . ?
N1 C00K C4 115.77(13) . . ?
C00H C00L C00I 119.09(14) . . ?
C00H C00L H00L 120.5 . . ?
C00I C00L H00L 120.5 . . ?
H00A C00M H00C 109.5 . . ?
H00A C00M H00J 109.5 . . ?
H00C C00M H00J 109.5 . . ?
N1 C00M H00A 109.5 . . ?
N1 C00M H00C 109.5 . . ?
N1 C00M H00J 109.5 . . ?
C3 C00P C1 50.1(3) . . ?
C3 C00P H00P 162(2) . . ?
C1 C00P H00P 126(2) . . ?
C2 C00P C3 86.6(5) . . ?
C2 C00P C1 38.4(4) . . ?
C2 C00P H00P 95(2) . . ?
O003 S1 O006 100.7(4) . . ?
O003 S1 C00P 118.0(4) . . ?
O003 S1 C3 111.8(4) . . ?
O003 S1 O4 19.7(3) . . ?
O003 S1 O1 98.3(3) . . ?
O003 S1 N4 118.0(4) . . ?
O006 S1 C00P 108.7(4) . . ?
O006 S1 C3 80.1(4) . . ?
O006 S1 O4 120.4(4) . . ?
O006 S1 O1 11.3(5) . . ?
O006 S1 N4 107.0(4) . . ?
C00P S1 O1 119.0(3) . . ?
C3 S1 C00P 31.78(18) . . ?
C3 S1 O1 91.2(3) . . ?
O4 S1 C00P 106.4(4) . . ?
O4 S1 C3 111.2(4) . . ?
O4 S1 O1 117.9(3) . . ?
O4 S1 N4 109.5(4) . . ?
N4 S1 C00P 103.8(2) . . ?
N4 S1 C3 126.7(3) . . ?
N4 S1 O1 98.9(3) . . ?
S001 C3 H3 112(3) . . ?
C00P C3 S001 88.5(5) . . ?
C00P C3 S1 75.1(5) . . ?
C00P C3 C1 85.5(5) . . ?
C00P C3 C2 44.2(3) . . ?
C00P C3 H3 147(3) . . ?
S1 C3 S001 13.76(14) . . ?
S1 C3 H3 122(3) . . ?
C1 C3 S001 159.3(4) . . ?
C1 C3 S1 154.6(6) . . ?
C1 C3 C2 42.8(3) . . ?
C1 C3 H3 83(3) . . ?
C2 C3 S001 124.5(6) . . ?
C2 C3 S1 113.6(6) . . ?
C2 C3 H3 124(3) . . ?
S1 O4 S001 14.39(18) . . ?
S001 O1 S1 4.2(3) . . ?
O006 O1 S001 31.7(15) . . ?
O006 O1 S1 33.4(16) . . ?
C00P C1 H1B 108.7(15) . . ?
C00P C1 H1A 119(2) . . ?
C3 C1 C00P 44.4(3) . . ?
C3 C1 H1B 150.7(15) . . ?
C3 C1 H1A 76(2) . . ?
C2 C1 C00P 39.2(4) . . ?
C2 C1 C3 81.8(5) . . ?
C2 C1 H1B 76.2(16) . . ?
C2 C1 H1A 144.5(19) . . ?
H1B C1 H1A 132(2) . . ?
C00P C2 C3 49.2(4) . . ?
C00P C2 H1B 142.2(13) . . ?
C00P C2 H2 84(3) . . ?
C3 C2 H1B 109.3(14) . . ?
C3 C2 H2 125(3) . . ?
C1 C2 C00P 102.5(7) . . ?
C1 C2 C3 55.4(4) . . ?
C1 C2 H1B 56.3(14) . . ?
C1 C2 H2 165(3) . . ?
H1B C2 H2 126(3) . . ?
C00K C4 H4A 109.6 . . ?
C00K C4 H4B 109.6 . . ?
H4A C4 H4B 108.1 . . ?
N4 C4 C00K 110.15(12) . . ?
N4 C4 H4A 109.6 . . ?
N4 C4 H4B 109.6 . . ?
C008 N4 S001 114.94(15) . . ?
C008 N4 S1 123.14(18) . . ?
S1 N4 S001 12.9(2) . . ?
C4 N4 S001 124.11(14) . . ?
C4 N4 C008 117.34(11) . . ?
C4 N4 S1 112.37(16) . . ?
C00C N1 C00M 118.19(13) . . ?
C00K N1 C00C 122.44(13) . . ?
C00K N1 C00M 119.37(13) . . ?

loop_
_geom_bond_atom_site_label_1
_geom_bond_atom_site_label_2
_geom_bond_distance
_geom_bond_site_symmetry_2
_geom_bond_publ_flag
S001 O003 1.434(8) . ?
S001 O006 1.033(8) . ?
S001 C00P 1.967(5) . ?
S001 C3 1.749(6) . ?
S001 O4 1.606(7) . ?
S001 O1 1.433(4) . ?
S001 N4 1.724(3) . ?
O002 C00K 1.2278(18) . ?
O003 S1 1.394(8) . ?
O006 S1 1.433(5) . ?
O006 O1 0.511(5) . ?
C007 C008 1.5285(18) . ?
C007 C009 1.3881(19) . ?
C007 C00F 1.384(2) . ?
C008 H008 0.9800 . ?
C008 C00A 1.5126(19) . ?
C008 N4 1.4878(16) . ?
C009 H009 0.9300 . ?
C009 C00H 1.388(2) . ?
C00A C00B 1.3888(19) . ?
C00A C00C 1.3992(19) . ?
C00B H00B 0.9300 . ?
C00B C00G 1.385(2) . ?
C00C C00D 1.386(2) . ?
C00C N1 1.4322(18) . ?
C00D H00D 0.9300 . ?
C00D C00E 1.382(2) . ?
C00E H00E 0.9300 . ?
C00E C00G 1.382(2) . ?
C00F H00F 0.9300 . ?
C00F C00I 1.386(2) . ?
C00G H00G 0.9300 . ?
C00H H00H 0.9300 . ?
C00H C00L 1.380(2) . ?
C00I H00I 0.9300 . ?
C00I C00L 1.382(2) . ?
C00K C4 1.512(3) . ?
C00K N1 1.353(2) . ?
C00L H00L 0.9300 . ?
C00M H00A 0.9600 . ?
C00M H00C 0.9600 . ?
C00M H00J 0.9600 . ?
C00M N1 1.460(2) . ?
C00P C3 0.948(5) . ?
C00P C1 1.351(5) . ?
C00P C2 0.874(5) . ?
C00P H00P 0.87(4) . ?
S1 C3 1.723(6) . ?
S1 O4 1.436(9) . ?
S1 O1 1.832(6) . ?
S1 N4 1.520(4) . ?
C3 C1 1.040(5) . ?
C3 C2 1.251(6) . ?
C3 H3 1.07(6) . ?
C1 C2 0.859(5) . ?
C1 H1B 0.97(2) . ?
C1 H1A 0.98(3) . ?
C2 H1B 1.13(2) . ?
C2 H2 0.98(6) . ?
C4 H4A 0.9700 . ?
C4 H4B 0.9700 . ?
C4 N4 1.4790(18) . ?

loop_
_geom_torsion_atom_site_label_1
_geom_torsion_atom_site_label_2
_geom_torsion_atom_site_label_3
_geom_torsion_atom_site_label_4
_geom_torsion
_geom_torsion_site_symmetry_1
_geom_torsion_site_symmetry_2
_geom_torsion_site_symmetry_3
_geom_torsion_site_symmetry_4
_geom_torsion_publ_flag
S001 O003 S1 O006 1.7(8) . . . . ?
S001 O003 S1 C00P 119.7(12) . . . . ?
S001 O003 S1 C3 85.2(11) . . . . ?
S001 O003 S1 O4 177(2) . . . . ?
S001 O003 S1 O1 -9.5(10) . . . . ?
S001 O003 S1 N4 -114.3(12) . . . . ?
S001 O006 S1 O003 -7(4) . . . . ?
S001 O006 S1 C00P -132(4) . . . . ?
S001 O006 S1 C3 -118(4) . . . . ?
S001 O006 S1 O4 -9(4) . . . . ?
S001 O006 S1 O1 72(4) . . . . ?
S001 O006 S1 N4 117(4) . . . . ?
S001 O006 O1 S1 -7.2(5) . . . . ?
S001 C3 C1 C00P -73.4(16) . . . . ?
S001 C3 C1 C2 -59.9(17) . . . . ?
S001 C3 C2 C00P -41.2(5) . . . . ?
S001 C3 C2 C1 158.2(5) . . . . ?
O002 C00K C4 N4 -105.74(15) . . . . ?
O002 C00K N1 C00C -177.57(12) . . . . ?
O002 C00K N1 C00M 1.8(2) . . . . ?
O003 S001 O006 S1 172(4) . . . . ?
O003 S001 O006 O1 -75(2) . . . . ?
O003 S001 C3 C00P 84.6(4) . . . . ?
O003 S001 C3 S1 71.4(10) . . . . ?
O003 S001 C3 C1 157.5(17) . . . . ?
O003 S001 C3 C2 112.0(5) . . . . ?
O003 S001 O4 S1 177(2) . . . . ?
O003 S001 O1 O006 114(2) . . . . ?
O003 S001 O1 S1 -135(4) . . . . ?
O003 S001 N4 C008 167.0(3) . . . . ?
O003 S001 N4 S1 -60.9(12) . . . . ?
O003 S001 N4 C4 -35.0(4) . . . . ?
O003 S1 C3 S001 -85.5(11) . . . . ?
O003 S1 C3 C00P 108.2(4) . . . . ?
O003 S1 C3 C1 149.6(11) . . . . ?
O003 S1 C3 C2 130.4(4) . . . . ?
O003 S1 O4 S001 -3(2) . . . . ?
O003 S1 O1 S001 40(4) . . . . ?
O003 S1 O1 O006 103(2) . . . . ?
O003 S1 N4 S001 99.2(13) . . . . ?
O003 S1 N4 C008 152.7(3) . . . . ?
O003 S1 N4 C4 -57.8(3) . . . . ?
O006 S001 O003 S1 -177.2(14) . . . . ?
O006 S001 C3 C00P -150.0(5) . . . . ?
O006 S001 C3 S1 -163.2(13) . . . . ?
O006 S001 C3 C1 -77.1(18) . . . . ?
O006 S001 C3 C2 -122.6(6) . . . . ?
O006 S001 O4 S1 -175.9(16) . . . . ?
O006 S001 O1 S1 111(4) . . . . ?
O006 S001 N4 C008 27.9(5) . . . . ?
O006 S001 N4 S1 160.0(15) . . . . ?
O006 S001 N4 C4 -174.2(4) . . . . ?
O006 S1 C3 S001 12.2(10) . . . . ?
O006 S1 C3 C00P -154.1(4) . . . . ?
O006 S1 C3 C1 -112.7(11) . . . . ?
O006 S1 C3 C2 -131.9(5) . . . . ?
O006 S1 O4 S001 2.2(9) . . . . ?
O006 S1 O1 S001 -63(4) . . . . ?
O006 S1 N4 S001 -13.3(10) . . . . ?
O006 S1 N4 C008 40.1(4) . . . . ?
O006 S1 N4 C4 -170.4(3) . . . . ?
C007 C008 C00A C00B 117.75(14) . . . . ?
C007 C008 C00A C00C -59.63(15) . . . . ?
C007 C008 N4 S001 -106.43(17) . . . . ?
C007 C008 N4 S1 -117.83(18) . . . . ?
C007 C008 N4 C4 94.06(14) . . . . ?
C007 C009 C00H C00L -1.3(2) . . . . ?
C007 C00F C00I C00L -1.4(2) . . . . ?
C008 C007 C009 C00H -177.42(12) . . . . ?
C008 C007 C00F C00I 178.64(13) . . . . ?
C008 C00A C00B C00G -176.52(12) . . . . ?
C008 C00A C00C C00D 176.81(12) . . . . ?
C008 C00A C00C N1 -1.45(19) . . . . ?
C009 C007 C008 C00A -46.15(16) . . . . ?
C009 C007 C008 N4 -171.35(11) . . . . ?
C009 C007 C00F C00I 1.6(2) . . . . ?
C009 C00H C00L C00I 1.6(2) . . . . ?
C00A C008 N4 S001 127.82(16) . . . . ?
C00A C008 N4 S1 116.42(19) . . . . ?
C00A C008 N4 C4 -31.69(17) . . . . ?
C00A C00B C00G C00E -0.4(2) . . . . ?
C00A C00C C00D C00E -0.2(2) . . . . ?
C00A C00C N1 C00K -52.01(18) . . . . ?
C00A C00C N1 C00M 128.64(14) . . . . ?
C00B C00A C00C C00D -0.6(2) . . . . ?
C00B C00A C00C N1 -178.89(12) . . . . ?
C00C C00A C00B C00G 0.9(2) . . . . ?
C00C C00D C00E C00G 0.7(2) . . . . ?
C00D C00C N1 C00K 129.71(15) . . . . ?
C00D C00C N1 C00M -49.63(18) . . . . ?
C00D C00E C00G C00B -0.4(2) . . . . ?
C00F C007 C008 C00A 136.82(13) . . . . ?
C00F C007 C008 N4 11.62(17) . . . . ?
C00F C007 C009 C00H -0.3(2) . . . . ?
C00F C00I C00L C00H -0.3(2) . . . . ?
C00K C4 N4 S001 149.64(18) . . . . ?
C00K C4 N4 C008 -52.90(16) . . . . ?
C00K C4 N4 S1 155.68(19) . . . . ?
C00P S001 O003 S1 -44.3(10) . . . . ?
C00P S001 O006 S1 44(4) . . . . ?
C00P S001 O006 O1 157(2) . . . . ?
C00P S001 C3 S1 -13.2(11) . . . . ?
C00P S001 C3 C1 72.9(16) . . . . ?
C00P S001 C3 C2 27.4(4) . . . . ?
C00P S001 O4 S1 -43.3(11) . . . . ?
C00P S001 O1 O006 -27(3) . . . . ?
C00P S001 O1 S1 85(4) . . . . ?
C00P S001 N4 C008 -89.55(17) . . . . ?
C00P S001 N4 S1 42.5(11) . . . . ?
C00P S001 N4 C4 68.4(2) . . . . ?
C00P S1 C3 S001 166.3(11) . . . . ?
C00P S1 C3 C1 41.4(10) . . . . ?
C00P S1 C3 C2 22.2(3) . . . . ?
C00P S1 O4 S001 126.1(13) . . . . ?
C00P S1 O1 S001 -88(4) . . . . ?
C00P S1 O1 O006 -25(2) . . . . ?
C00P S1 N4 S001 -128.1(13) . . . . ?
C00P S1 N4 C008 -74.7(2) . . . . ?
C00P S1 N4 C4 74.8(2) . . . . ?
C00P C3 C1 C2 13.5(4) . . . . ?
C00P C3 C2 C1 -160.5(6) . . . . ?
C00P C1 C2 C3 15.0(5) . . . . ?
S1 O006 O1 S001 7.2(5) . . . . ?
S1 C3 C1 C00P -39.9(10) . . . . ?
S1 C3 C1 C2 -26.4(12) . . . . ?
S1 C3 C2 C00P -31.5(4) . . . . ?
S1 C3 C2 C1 168.0(5) . . . . ?
C3 S001 O003 S1 -73.8(11) . . . . ?
C3 S001 O006 S1 59(4) . . . . ?
C3 S001 O006 O1 173(2) . . . . ?
C3 S001 O4 S1 -69.8(11) . . . . ?
C3 S001 O1 O006 -8(2) . . . . ?
C3 S001 O1 S1 104(4) . . . . ?
C3 S001 N4 C008 -75.4(2) . . . . ?
C3 S001 N4 S1 56.7(11) . . . . ?
C3 S001 N4 C4 82.5(3) . . . . ?
C3 C00P S1 O003 -86.7(4) . . . . ?
C3 C00P S1 O006 27.0(4) . . . . ?
C3 C00P S1 O4 -103.9(4) . . . . ?
C3 C00P S1 O1 32.1(4) . . . . ?
C3 C00P S1 N4 140.6(3) . . . . ?
C3 C00P C1 C2 -158.5(7) . . . . ?
C3 C00P C2 C1 16.3(5) . . . . ?
C3 S1 O4 S001 92.9(12) . . . . ?
C3 S1 O1 S001 -72(4) . . . . ?
C3 S1 O1 O006 -9(2) . . . . ?
C3 S1 N4 S001 -103.5(13) . . . . ?
C3 S1 N4 C008 -50.0(3) . . . . ?
C3 S1 N4 C4 99.5(3) . . . . ?
C3 C1 C2 C00P -15.0(5) . . . . ?
O4 S001 O003 S1 -3(2) . . . . ?
O4 S001 O006 S1 169(4) . . . . ?
O4 S001 O006 O1 -77(3) . . . . ?
O4 S001 C3 C00P 68.0(4) . . . . ?
O4 S001 C3 S1 54.8(10) . . . . ?
O4 S001 C3 C1 140.9(17) . . . . ?
O4 S001 C3 C2 95.4(5) . . . . ?
O4 S001 O1 O006 118(2) . . . . ?
O4 S001 O1 S1 -131(4) . . . . ?
O4 S001 N4 C008 -179.9(3) . . . . ?
O4 S001 N4 S1 -47.8(12) . . . . ?
O4 S001 N4 C4 -21.9(3) . . . . ?
O4 S1 C3 S001 -106.6(11) . . . . ?
O4 S1 C3 C00P 87.1(4) . . . . ?
O4 S1 C3 C1 128.5(11) . . . . ?
O4 S1 C3 C2 109.2(4) . . . . ?
O4 S1 O1 S001 43(4) . . . . ?
O4 S1 O1 O006 106(2) . . . . ?
O4 S1 N4 S001 118.6(13) . . . . ?
O4 S1 N4 C008 172.1(3) . . . . ?
O4 S1 N4 C4 -38.4(3) . . . . ?
O1 S001 O003 S1 166.3(14) . . . . ?
O1 S001 O006 S1 -113(4) . . . . ?
O1 S001 C3 C00P -148.0(4) . . . . ?
O1 S001 C3 S1 -161.2(13) . . . . ?
O1 S001 C3 C1 -75.1(18) . . . . ?
O1 S001 C3 C2 -120.6(6) . . . . ?
O1 S001 O4 S1 163.2(16) . . . . ?
O1 S001 N4 C008 41.0(4) . . . . ?
O1 S001 N4 S1 173.1(15) . . . . ?
O1 S001 N4 C4 -161.1(3) . . . . ?
O1 O006 S1 O003 -79(2) . . . . ?
O1 O006 S1 C00P 157(2) . . . . ?
O1 O006 S1 C3 171(2) . . . . ?
O1 O006 S1 O4 -80(2) . . . . ?
O1 O006 S1 N4 45(2) . . . . ?
O1 S1 C3 S001 14.0(10) . . . . ?
O1 S1 C3 C00P -152.3(4) . . . . ?
O1 S1 C3 C1 -110.9(11) . . . . ?
O1 S1 C3 C2 -130.1(4) . . . . ?
O1 S1 O4 S001 -10.4(10) . . . . ?
O1 S1 N4 S001 -5.2(11) . . . . ?
O1 S1 N4 C008 48.2(3) . . . . ?
O1 S1 N4 C4 -162.3(3) . . . . ?
C1 C00P S1 O003 -101.5(5) . . . . ?
C1 C00P S1 O006 12.2(5) . . . . ?
C1 C00P S1 C3 -14.8(3) . . . . ?
C1 C00P S1 O4 -118.7(4) . . . . ?
C1 C00P S1 O1 17.3(5) . . . . ?
C1 C00P S1 N4 125.8(4) . . . . ?
C1 C00P C3 S001 160.2(4) . . . . ?
C1 C00P C3 S1 163.4(3) . . . . ?
C1 C00P C3 C2 13.1(4) . . . . ?
C1 C00P C2 C3 -16.3(5) . . . . ?
C1 C3 C2 C00P 160.5(6) . . . . ?
C2 C00P S1 O003 -144.7(10) . . . . ?
C2 C00P S1 O006 -31.0(11) . . . . ?
C2 C00P S1 C3 -58.0(9) . . . . ?
C2 C00P S1 O4 -161.9(10) . . . . ?
C2 C00P S1 O1 -25.9(11) . . . . ?
C2 C00P S1 N4 82.6(10) . . . . ?
C2 C00P C3 S001 147.1(4) . . . . ?
C2 C00P C3 S1 150.3(4) . . . . ?
C2 C00P C3 C1 -13.1(4) . . . . ?
C2 C00P C1 C3 158.5(7) . . . . ?
C2 C3 C1 C00P -13.5(4) . . . . ?
C4 C00K N1 C00C 1.96(18) . . . . ?
C4 C00K N1 C00M -178.70(12) . . . . ?
N4 S001 O003 S1 47.0(10) . . . . ?
N4 S001 O006 S1 -57(4) . . . . ?
N4 S001 O006 O1 56(2) . . . . ?
N4 S001 C3 C00P -30.5(4) . . . . ?
N4 S001 C3 S1 -43.7(9) . . . . ?
N4 S001 C3 C1 42.5(18) . . . . ?
N4 S001 C3 C2 -3.1(6) . . . . ?
N4 S001 O4 S1 44.7(11) . . . . ?
N4 S001 O1 O006 -129(2) . . . . ?
N4 S001 O1 S1 -18(4) . . . . ?
N4 C008 C00A C00B -116.65(14) . . . . ?
N4 C008 C00A C00C 65.97(16) . . . . ?
N4 S1 C3 S001 116.1(12) . . . . ?
N4 S1 C3 C00P -50.3(4) . . . . ?
N4 S1 C3 C1 -8.8(13) . . . . ?
N4 S1 C3 C2 -28.1(5) . . . . ?
N4 S1 O4 S001 -122.3(13) . . . . ?
N4 S1 O1 S001 161(4) . . . . ?
N4 S1 O1 O006 -137(2) . . . . ?
N1 C00C C00D C00E 178.10(14) . . . . ?
N1 C00K C4 N4 74.72(15) . . . . ?
